data_7249195
loop_
_publ_author_name
'Hurtado-Rodr\'iguez, Diana'
'Becerra, Diana'
'Rojas, Hugo'
'G\'omez Casta\~no, Jovanny A.'
'Mac\'ias, Mario A.'
'Castillo, Juan-Carlos'

_publ_section_title
;
 Crystal structure, spectroscopy, DFT, and thermal studies of
 3-cyano-2(1H)-pyridones as potential anticancer agents
;
_journal_issue 34
_journal_name_full 'RSC Advances'
_journal_page_first 24928
_journal_page_last 24941
_journal_paper_doi 10.1039/D4RA04563G
_journal_volume 14
_journal_year 2024
_chemical_formula_moiety 'C18 H11 Br N2 O'
_chemical_formula_sum 'C18 H11 Br N2 O'
_chemical_formula_weight 351.19
_space_group_crystal_system monoclinic
_space_group_IT_number 14
_space_group_name_Hall '-P 2ybc'
_space_group_name_H-M_alt 'P 1 21/c 1'
_atom_sites_solution_hydrogens geom
_atom_sites_solution_primary iterative
_atom_sites_solution_secondary difmap
_audit_creation_method SHELXL-2018/3
_audit_update_record
;
2024-07-19 deposited with the CCDC.	2024-07-29 downloaded from the CCDC.
;
_cell_angle_alpha 90
_cell_angle_beta 104.606(8)
_cell_angle_gamma 90
_cell_formula_units_Z 24
_cell_length_a 18.7005(14)
_cell_length_b 14.5206(12)
_cell_length_c 34.471(2)
_cell_measurement_reflns_used 8232
_cell_measurement_temperature 298(2)
_cell_measurement_theta_max 76.1370
_cell_measurement_theta_min 3.8250
_cell_volume 9057.8(12)
_computing_cell_refinement
;
CrysAlisPro, Agilent Technologies,
Version 1.171.37.35 (release 13-08-2014 CrysAlis171 .NET)
(compiled Aug 13 2014,18:06:01)
;
_computing_data_collection
;
CrysAlisPro, Agilent Technologies,
Version 1.171.37.35 (release 13-08-2014 CrysAlis171 .NET)
(compiled Aug 13 2014,18:06:01)
;
_computing_data_reduction
;
CrysAlisPro, Agilent Technologies,
Version 1.171.37.35 (release 13-08-2014 CrysAlis171 .NET)
(compiled Aug 13 2014,18:06:01)
;
_computing_molecular_graphics 'Mercury (Macrae et al., 2008)'
_computing_publication_material 'SHELXL-2018/3 (Sheldrick, 2018)'
_computing_structure_refinement 'SHELXL-2018/3 (Sheldrick, 2018)'
_computing_structure_solution 'Superflip (Palatinus & Chapuis, 2007)'
_diffrn_ambient_temperature 298(2)
_diffrn_detector 'CCD plate'
_diffrn_detector_area_resol_mean 10.6144
_diffrn_detector_type Atlas
_diffrn_measured_fraction_theta_full 0.996
_diffrn_measured_fraction_theta_max 0.992
_diffrn_measurement_device 'four-circle diffractometer'
_diffrn_measurement_device_type 'SuperNova, Dual, Cu at zero, Atlas'
_diffrn_measurement_method '\w scans'
_diffrn_radiation_type CuK\a
_diffrn_radiation_wavelength 1.54184
_diffrn_reflns_av_R_equivalents 0.0909
_diffrn_reflns_av_unetI/netI 0.0706
_diffrn_reflns_Laue_measured_fraction_full 0.996
_diffrn_reflns_Laue_measured_fraction_max 0.992
_diffrn_reflns_limit_h_max 22
_diffrn_reflns_limit_h_min -23
_diffrn_reflns_limit_k_max 16
_diffrn_reflns_limit_k_min -17
_diffrn_reflns_limit_l_max 42
_diffrn_reflns_limit_l_min -40
_diffrn_reflns_number 39338
_diffrn_reflns_point_group_measured_fraction_full 0.996
_diffrn_reflns_point_group_measured_fraction_max 0.992
_diffrn_reflns_theta_full 67.684
_diffrn_reflns_theta_max 72.127
_diffrn_reflns_theta_min 3.903
_diffrn_source 'SuperNova (Cu) micro-focus sealed X-ray Source'
_exptl_absorpt_coefficient_mu 3.730
_exptl_absorpt_correction_T_max 1.00000
_exptl_absorpt_correction_T_min 0.11223
_exptl_absorpt_correction_type multi-scan
_exptl_absorpt_process_details
;
CrysAlisPro 1.171.41.119a (Rigaku Oxford Diffraction, 2021)
Empirical absorption correction using spherical harmonics,
implemented in SCALE3 ABSPACK scaling algorithm.
;
_exptl_crystal_colour colorless
_exptl_crystal_density_diffrn 1.545
_exptl_crystal_description parallelepiped
_exptl_crystal_F_000 4224
_exptl_crystal_size_max 0.200
_exptl_crystal_size_mid 0.180
_exptl_crystal_size_min 0.150
_refine_diff_density_max 1.009
_refine_diff_density_min -1.003
_refine_diff_density_rms 0.129
_refine_ls_extinction_method none
_refine_ls_goodness_of_fit_ref 1.060
_refine_ls_hydrogen_treatment constr
_refine_ls_matrix_type full
_refine_ls_number_parameters 1217
_refine_ls_number_reflns 17698
_refine_ls_number_restraints 21
_refine_ls_restrained_S_all 1.060
_refine_ls_R_factor_all 0.1406
_refine_ls_R_factor_gt 0.1039
_refine_ls_shift/su_max 0.001
_refine_ls_shift/su_mean 0.000
_refine_ls_structure_factor_coef Fsqd
_refine_ls_weighting_details 'w=1/[\s^2^(Fo^2^)+(0.2000P)^2^] where P=(Fo^2^+2Fc^2^)/3'
_refine_ls_weighting_scheme calc
_refine_ls_wR_factor_gt 0.3029
_refine_ls_wR_factor_ref 0.3747
_reflns_Friedel_coverage 0.000
_reflns_number_gt 8570
_reflns_number_total 17698
_reflns_threshold_expression 'I > 2\s(I)'
_cod_data_source_file d4ra04563g2.cif
_cod_data_source_block Compound_4b
_cod_original_cell_volume 9057.7(12)
_cod_original_sg_symbol_H-M 'P 21/c'
_cod_database_code 7249195
_shelx_shelxl_version_number 2018/3
_shelx_space_group_comment
;
The symmetry employed for this shelxl refinement is uniquely defined
by the following loop, which should always be used as a source of
symmetry information in preference to the above space-group names.
They are only intended as comments.
;
_shelx_estimated_absorpt_t_min 0.523
_shelx_estimated_absorpt_t_max 0.605

loop_
_space_group_symop_operation_xyz
'x, y, z'
'x, -y+1/2, z+1/2'
'-x, -y, -z'
'-x, y-1/2, -z-1/2'

loop_
_atom_site_label
_atom_site_type_symbol
_atom_site_fract_x
_atom_site_fract_y
_atom_site_fract_z
_atom_site_U_iso_or_equiv
_atom_site_adp_type
_atom_site_occupancy
_atom_site_site_symmetry_order
_atom_site_calc_flag
_atom_site_refinement_flags_posn
_atom_site_refinement_flags_adp
_atom_site_refinement_flags_occupancy
_atom_site_disorder_assembly
_atom_site_disorder_group
C1C C 0.5314(2) 0.3984(3) 0.41508(15) 0.0535(10) Uani 1 1 d . . . . .
C2C C 0.4997(3) 0.3742(4) 0.37611(16) 0.0608(11) Uani 1 1 d . . . . .
H2C H 0.514882 0.403111 0.355456 0.073 Uiso 1 1 calc R U . . .
C3C C 0.4449(3) 0.3063(4) 0.36707(15) 0.0566(11) Uani 1 1 d . . . . .
C4C C 0.4221(2) 0.2643(4) 0.39760(15) 0.0565(11) Uani 1 1 d . . . . .
C5C C 0.4512(2) 0.2928(4) 0.43874(15) 0.0560(11) Uani 1 1 d . . . . .
C6C C 0.3689(3) 0.1919(4) 0.39114(15) 0.0578(11) Uani 1 1 d . . . . .
C13C C 0.4120(2) 0.2823(4) 0.32433(15) 0.0580(11) Uani 1 1 d . . . . .
C12C C 0.6432(4) 0.4690(4) 0.4014(2) 0.0766(15) Uani 1 1 d . . . . .
H12C H 0.633650 0.437021 0.377231 0.092 Uiso 1 1 calc R U . . .
C11C C 0.7043(4) 0.5247(5) 0.4129(3) 0.092(2) Uani 1 1 d . . . . .
H11C H 0.736623 0.529092 0.396355 0.111 Uiso 1 1 calc R U . . .
C10C C 0.7193(3) 0.5748(5) 0.4484(2) 0.0782(16) Uani 1 1 d . . . . .
H10C H 0.760546 0.612894 0.455404 0.094 Uiso 1 1 calc R U . . .
C9C C 0.6720(3) 0.5668(4) 0.4728(2) 0.0738(15) Uani 1 1 d . . . . .
H9C H 0.681552 0.599688 0.496704 0.089 Uiso 1 1 calc R U . . .
C8C C 0.6101(3) 0.5105(4) 0.46254(16) 0.0614(12) Uani 1 1 d . . . . .
H8C H 0.578751 0.505920 0.479524 0.074 Uiso 1 1 calc R U . . .
C7C C 0.5950(2) 0.4610(3) 0.42690(16) 0.0566(11) Uani 1 1 d . . . . .
C14C C 0.3782(4) 0.3498(5) 0.29721(18) 0.0786(16) Uani 1 1 d . . . . .
H14C H 0.375240 0.409901 0.305977 0.094 Uiso 1 1 calc R U . . .
C15C C 0.3489(4) 0.3279(5) 0.25704(19) 0.0845(18) Uani 1 1 d . . . . .
H15C H 0.326763 0.373233 0.238895 0.101 Uiso 1 1 calc R U . . .
C16C C 0.3528(3) 0.2397(5) 0.24459(17) 0.0737(15) Uani 1 1 d . . . . .
C1F C 0.0442(2) 0.4350(3) 0.41963(14) 0.0520(10) Uani 1 1 d . . . . .
O1F O -0.0688(2) 0.5599(3) 0.46985(11) 0.0709(10) Uani 1 1 d . . . . .
Br1F Br -0.1831(2) 0.6112(3) 0.19285(8) 0.0994(13) Uani 0.60(3) 1 d D U P A 1
Br2F Br -0.1780(4) 0.6091(5) 0.19261(10) 0.113(2) Uani 0.40(3) 1 d D U P A 2
N1F N 0.0121(2) 0.4680(3) 0.44833(12) 0.0538(9) Uani 1 1 d . . . . .
H1F H 0.028578 0.447772 0.472375 0.065 Uiso 1 1 calc R U . . .
C1E C 0.0513(2) 0.1030(4) 0.42301(15) 0.0561(11) Uani 1 1 d . . . . .
O1E O -0.0643(2) 0.2171(3) 0.47476(12) 0.0713(10) Uani 1 1 d . . . . .
Br1E Br -0.1316(6) 0.3441(4) 0.20131(15) 0.1158(16) Uani 0.60(3) 1 d D U P A 1
Br2E Br -0.1576(9) 0.3214(13) 0.2022(2) 0.127(3) Uani 0.40(3) 1 d D U P A 2
N1E N 0.0172(2) 0.1298(3) 0.45135(13) 0.0558(9) Uani 1 1 d . . . . .
H1E H 0.031374 0.104610 0.474612 0.067 Uiso 1 1 calc R U . . .
C1D C 0.0307(3) 0.7695(3) 0.41356(16) 0.0576(11) Uani 1 1 d . . . . .
O1D O -0.0673(2) 0.9110(3) 0.46581(12) 0.0736(10) Uani 1 1 d . . . . .
Br1D Br -0.19020(5) 0.95796(9) 0.18816(2) 0.1179(4) Uani 1 1 d . . . . .
N1D N 0.0048(2) 0.8094(3) 0.44278(12) 0.0569(9) Uani 1 1 d . . . . .
H1D H 0.022696 0.790546 0.466938 0.068 Uiso 1 1 calc R U . . .
O1C O 0.4306(2) 0.2608(3) 0.46728(12) 0.0756(11) Uani 1 1 d . . . . .
Br1C Br 0.31050(5) 0.21260(9) 0.18964(2) 0.1153(4) Uani 1 1 d . . . . .
N1C N 0.5047(2) 0.3601(3) 0.44443(12) 0.0560(9) Uani 1 1 d . . . . .
H1C H 0.522584 0.379333 0.468521 0.067 Uiso 1 1 calc R U . . .
C1B C 0.5490(2) 0.7344(3) 0.42163(15) 0.0542(10) Uani 1 1 d . . . . .
O1B O 0.4361(2) 0.6132(3) 0.47280(11) 0.0719(10) Uani 1 1 d . . . . .
Br1B Br 0.31989(6) 0.55571(7) 0.19540(2) 0.1044(3) Uani 1 1 d . . . . .
N1B N 0.5168(2) 0.7027(3) 0.45033(12) 0.0538(9) Uani 1 1 d . . . . .
H1B H 0.533392 0.723676 0.474239 0.065 Uiso 1 1 calc R U . . .
C1A C 0.5469(2) 0.0596(4) 0.41970(16) 0.0580(11) Uani 1 1 d . . . . .
O1A O 0.4322(2) -0.0602(3) 0.46997(13) 0.0747(11) Uani 1 1 d . . . . .
C18C C 0.4136(3) 0.1932(4) 0.31026(19) 0.0761(15) Uani 1 1 d . . . . .
H18C H 0.435325 0.147097 0.328080 0.091 Uiso 1 1 calc R U . . .
C17C C 0.3838(3) 0.1709(5) 0.27027(18) 0.0778(15) Uani 1 1 d . . . . .
H17C H 0.384888 0.110677 0.261259 0.093 Uiso 1 1 calc R U . . .
Br1A Br 0.3682(5) -0.1831(5) 0.19784(14) 0.1147(14) Uani 0.60(3) 1 d D U P A 1
Br2A Br 0.3438(11) -0.1586(14) 0.19682(18) 0.138(4) Uani 0.40(3) 1 d D U P A 2
N1A N 0.5130(2) 0.0308(3) 0.44767(14) 0.0594(10) Uani 1 1 d . . . . .
H1A H 0.526898 0.055170 0.471110 0.071 Uiso 1 1 calc R U . . .
C2B C 0.5206(3) 0.7054(4) 0.38265(15) 0.0568(11) Uani 1 1 d . . . . .
H2B H 0.541472 0.726474 0.362517 0.068 Uiso 1 1 calc R U . . .
N2B N 0.3329(2) 0.4832(4) 0.39256(16) 0.0710(12) Uani 1 1 d . . . . .
C2A C 0.5232(3) 0.0245(4) 0.38123(16) 0.0587(11) Uani 1 1 d . . . . .
H2A H 0.545662 0.044268 0.361504 0.070 Uiso 1 1 calc R U . . .
N2A N 0.3353(3) -0.1980(4) 0.3895(2) 0.0799(15) Uani 1 1 d . . . . .
C2F C 0.0158(3) 0.4615(4) 0.38084(15) 0.0574(11) Uani 1 1 d . . . . .
H2F H 0.036190 0.438443 0.360830 0.069 Uiso 1 1 calc R U . . .
N2F N -0.1706(3) 0.6873(4) 0.38918(16) 0.0723(12) Uani 1 1 d . . . . .
C2E C 0.0265(3) 0.1388(4) 0.38500(16) 0.0591(11) Uani 1 1 d . . . . .
H2E H 0.048333 0.119821 0.364908 0.071 Uiso 1 1 calc R U . . .
N2E N -0.1605(3) 0.3599(4) 0.3953(2) 0.0812(15) Uani 1 1 d . . . . .
C2D C -0.0008(3) 0.7942(4) 0.37440(16) 0.0595(11) Uani 1 1 d . . . . .
H2D H 0.014295 0.764996 0.353777 0.071 Uiso 1 1 calc R U . . .
N2D N -0.1728(3) 1.0379(4) 0.38389(17) 0.0759(13) Uani 1 1 d . . . . .
N2C N 0.3267(3) 0.1327(4) 0.38577(17) 0.0787(14) Uani 1 1 d . . . . .
C3B C 0.4607(2) 0.6447(3) 0.37313(14) 0.0535(10) Uani 1 1 d . . . . .
C3A C 0.4656(3) -0.0408(4) 0.37153(16) 0.0598(11) Uani 1 1 d . . . . .
C3F C -0.0440(2) 0.5235(3) 0.37074(14) 0.0530(10) Uani 1 1 d . . . . .
C3E C -0.0312(2) 0.2032(3) 0.37604(16) 0.0558(11) Uani 1 1 d . . . . .
C3D C -0.0557(2) 0.8631(4) 0.36516(15) 0.0567(11) Uani 1 1 d . . . . .
C4B C 0.4324(2) 0.6092(3) 0.40313(14) 0.0520(10) Uani 1 1 d . . . . .
C4A C 0.4336(2) -0.0696(4) 0.40137(16) 0.0583(11) Uani 1 1 d . . . . .
C4F C -0.0719(2) 0.5591(4) 0.40048(14) 0.0541(10) Uani 1 1 d . . . . .
C4E C -0.0630(2) 0.2314(4) 0.40585(15) 0.0560(11) Uani 1 1 d . . . . .
C4D C -0.0778(2) 0.9054(4) 0.39599(15) 0.0564(11) Uani 1 1 d . . . . .
C5B C 0.4601(2) 0.6399(3) 0.44431(14) 0.0538(10) Uani 1 1 d . . . . .
C5A C 0.4576(3) -0.0347(4) 0.44170(16) 0.0598(12) Uani 1 1 d . . . . .
C5F C -0.0444(2) 0.5312(3) 0.44169(14) 0.0537(10) Uani 1 1 d . . . . .
C5E C -0.0386(3) 0.1943(4) 0.44587(16) 0.0580(11) Uani 1 1 d . . . . .
C5D C -0.0478(2) 0.8774(4) 0.43701(15) 0.0559(11) Uani 1 1 d . . . . .
C6D C -0.1308(3) 0.9787(4) 0.38953(15) 0.0575(11) Uani 1 1 d . . . . .
C6B C 0.3761(2) 0.5401(3) 0.39695(14) 0.0537(10) Uani 1 1 d . . . . .
C6A C 0.3787(3) -0.1410(4) 0.39480(17) 0.0605(12) Uani 1 1 d . . . . .
C6F C -0.1280(2) 0.6305(4) 0.39404(13) 0.0538(10) Uani 1 1 d . . . . .
C6E C -0.1178(3) 0.3025(4) 0.40022(17) 0.0583(11) Uani 1 1 d . . . . .
C7B C 0.6116(2) 0.7985(3) 0.43289(15) 0.0530(10) Uani 1 1 d . . . . .
C7A C 0.6059(2) 0.1288(4) 0.43083(16) 0.0582(11) Uani 1 1 d . . . . .
C7E C 0.1112(2) 0.0343(4) 0.43374(16) 0.0565(11) Uani 1 1 d . . . . .
C7D C 0.0937(2) 0.7053(4) 0.42513(16) 0.0569(11) Uani 1 1 d . . . . .
C8D C 0.1075(3) 0.6548(4) 0.46034(16) 0.0601(11) Uani 1 1 d . . . . .
H8D H 0.075591 0.659403 0.477054 0.072 Uiso 1 1 calc R U . . .
C8B C 0.6208(3) 0.8566(3) 0.46545(15) 0.0552(10) Uani 1 1 d . . . . .
H8B H 0.587428 0.854673 0.481371 0.066 Uiso 1 1 calc R U . . .
C8A C 0.6137(3) 0.1862(4) 0.46349(17) 0.0605(11) Uani 1 1 d . . . . .
H8A H 0.580480 0.181846 0.479463 0.073 Uiso 1 1 calc R U . . .
C7F C 0.1075(3) 0.3722(3) 0.43219(15) 0.0552(10) Uani 1 1 d . . . . .
C8E C 0.1644(3) 0.0311(5) 0.4111(2) 0.0773(16) Uani 1 1 d . . . . .
H8E H 0.161928 0.072796 0.390359 0.093 Uiso 1 1 calc R U . . .
C9E C 0.2202(4) -0.0339(5) 0.4197(2) 0.088(2) Uani 1 1 d . . . . .
H9E H 0.254864 -0.035909 0.404548 0.106 Uiso 1 1 calc R U . . .
C9D C 0.1685(3) 0.5976(4) 0.47073(19) 0.0725(14) Uani 1 1 d . . . . .
H9D H 0.177799 0.564521 0.494595 0.087 Uiso 1 1 calc R U . . .
C9B C 0.6794(3) 0.9174(4) 0.47454(18) 0.0687(13) Uani 1 1 d . . . . .
H9B H 0.685236 0.956166 0.496587 0.082 Uiso 1 1 calc R U . . .
C9A C 0.6702(3) 0.2504(4) 0.47279(18) 0.0683(13) Uani 1 1 d . . . . .
H9A H 0.674900 0.288176 0.495090 0.082 Uiso 1 1 calc R U . . .
C8F C 0.1174(3) 0.3170(4) 0.46568(15) 0.0578(11) Uani 1 1 d . . . . .
H8F H 0.083718 0.319069 0.481432 0.069 Uiso 1 1 calc R U . . .
C10D C 0.2153(3) 0.5892(5) 0.4462(2) 0.0777(16) Uani 1 1 d . . . . .
H10D H 0.255620 0.549615 0.453087 0.093 Uiso 1 1 calc R U . . .
C10B C 0.7296(3) 0.9210(4) 0.4509(2) 0.0742(15) Uani 1 1 d . . . . .
H10B H 0.767917 0.963652 0.456450 0.089 Uiso 1 1 calc R U . . .
C10A C 0.7196(3) 0.2589(5) 0.4494(2) 0.0780(16) Uani 1 1 d . . . . .
H10A H 0.756155 0.303841 0.454981 0.094 Uiso 1 1 calc R U . . .
C9F C 0.1780(3) 0.2579(4) 0.47584(18) 0.0685(13) Uani 1 1 d . . . . .
H9F H 0.184857 0.221433 0.498651 0.082 Uiso 1 1 calc R U . . .
C10E C 0.2247(3) -0.0957(5) 0.4505(2) 0.0757(15) Uani 1 1 d . . . . .
H10E H 0.260806 -0.141322 0.455374 0.091 Uiso 1 1 calc R U . . .
C11E C 0.1751(3) -0.0893(4) 0.47404(18) 0.0660(13) Uani 1 1 d . . . . .
H11E H 0.179610 -0.128849 0.495748 0.079 Uiso 1 1 calc R U . . .
C11D C 0.2030(4) 0.6392(6) 0.4113(2) 0.089(2) Uani 1 1 d . . . . .
H11D H 0.235551 0.634284 0.395011 0.107 Uiso 1 1 calc R U . . .
C11B C 0.7220(3) 0.8609(5) 0.4194(2) 0.0816(17) Uani 1 1 d . . . . .
H11B H 0.756647 0.861176 0.404229 0.098 Uiso 1 1 calc R U . . .
C11A C 0.7141(4) 0.1995(6) 0.4173(3) 0.095(2) Uani 1 1 d . . . . .
H11A H 0.748177 0.203322 0.401839 0.113 Uiso 1 1 calc R U . . .
C10F C 0.2279(3) 0.2528(4) 0.4527(2) 0.0750(15) Uani 1 1 d . . . . .
H10F H 0.267311 0.211751 0.459160 0.090 Uiso 1 1 calc R U . . .
C14A C 0.3658(3) -0.0734(5) 0.3099(2) 0.0793(16) Uani 1 1 d . . . . .
H14A H 0.331243 -0.052896 0.323153 0.095 Uiso 1 1 calc R U . . .
C13F C -0.0757(3) 0.5456(4) 0.32777(15) 0.0581(11) Uani 1 1 d . . . . .
C13E C -0.0573(3) 0.2375(4) 0.33448(15) 0.0599(11) Uani 1 1 d . . . . .
C13D C -0.0880(3) 0.8868(4) 0.32273(16) 0.0609(12) Uani 1 1 d . . . . .
C13B C 0.4274(3) 0.6210(4) 0.33035(15) 0.0592(11) Uani 1 1 d . . . . .
C13A C 0.4403(3) -0.0743(4) 0.32997(17) 0.0622(12) Uani 1 1 d . . . . .
C12F C 0.1599(3) 0.3680(4) 0.4092(2) 0.0699(14) Uani 1 1 d . . . . .
H12F H 0.154481 0.405272 0.386739 0.084 Uiso 1 1 calc R U . . .
C12E C 0.1187(3) -0.0247(3) 0.46575(16) 0.0572(11) Uani 1 1 d . . . . .
H12E H 0.085764 -0.021154 0.481905 0.069 Uiso 1 1 calc R U . . .
C12D C 0.1423(4) 0.6969(4) 0.4004(2) 0.0764(15) Uani 1 1 d . . . . .
H12D H 0.133771 0.730121 0.376561 0.092 Uiso 1 1 calc R U . . .
C12B C 0.6644(3) 0.8011(4) 0.41020(19) 0.0689(14) Uani 1 1 d . . . . .
H12B H 0.659748 0.761304 0.388578 0.083 Uiso 1 1 calc R U . . .
C12A C 0.6583(4) 0.1347(5) 0.4081(2) 0.0843(18) Uani 1 1 d . . . . .
H12A H 0.655465 0.094735 0.386666 0.101 Uiso 1 1 calc R U . . .
C11F C 0.2188(4) 0.3093(5) 0.4198(2) 0.0824(18) Uani 1 1 d . . . . .
H11F H 0.253248 0.307613 0.404533 0.099 Uiso 1 1 calc R U . . .
C15A C 0.3422(4) -0.1025(5) 0.2706(2) 0.090(2) Uani 1 1 d . . . . .
H15A H 0.292359 -0.100644 0.257323 0.108 Uiso 1 1 calc R U . . .
C14F C -0.1519(3) 0.5432(4) 0.31163(16) 0.0674(13) Uani 1 1 d . . . . .
H14F H -0.182680 0.528392 0.328127 0.081 Uiso 1 1 calc R U . . .
C14E C -0.1327(3) 0.2364(4) 0.31508(19) 0.0730(15) Uani 1 1 d . . . . .
H14E H -0.166995 0.215966 0.328575 0.088 Uiso 1 1 calc R U . . .
C14D C -0.0872(3) 0.9749(4) 0.30867(19) 0.0751(14) Uani 1 1 d . . . . .
H14D H -0.065654 1.020611 0.326765 0.090 Uiso 1 1 calc R U . . .
C14B C 0.3518(3) 0.6256(4) 0.31441(17) 0.0694(13) Uani 1 1 d . . . . .
H14B H 0.321462 0.641440 0.330984 0.083 Uiso 1 1 calc R U . . .
C16A C 0.3933(5) -0.1343(5) 0.2512(2) 0.0883(19) Uani 1 1 d D . . . .
C15F C -0.1828(3) 0.5624(5) 0.27176(17) 0.0764(16) Uani 1 1 d . . . . .
H15F H -0.233713 0.560943 0.261323 0.092 Uiso 1 1 calc R U . . .
C15E C -0.1563(4) 0.2663(5) 0.2753(2) 0.088(2) Uani 1 1 d . . . . .
H15E H -0.206369 0.265399 0.262309 0.105 Uiso 1 1 calc R U . . .
C15D C -0.1164(3) 0.9998(5) 0.26920(19) 0.0790(16) Uani 1 1 d . . . . .
H15D H -0.115036 1.060383 0.260663 0.095 Uiso 1 1 calc R U . . .
C15B C 0.3203(3) 0.6070(5) 0.27432(17) 0.0734(15) Uani 1 1 d . . . . .
H15B H 0.269381 0.610710 0.263953 0.088 Uiso 1 1 calc R U . . .
C16F C -0.1360(3) 0.5840(4) 0.24751(16) 0.0722(14) Uani 1 1 d D . . . .
C16E C -0.1065(5) 0.2966(5) 0.25542(19) 0.089(2) Uani 1 1 d D . . . .
C16D C -0.1482(3) 0.9299(5) 0.24275(16) 0.0735(15) Uani 1 1 d . . . . .
C16B C 0.3659(4) 0.5828(4) 0.24997(15) 0.0722(15) Uani 1 1 d . . . . .
C17F C -0.0613(4) 0.5863(5) 0.26216(18) 0.0819(17) Uani 1 1 d . . . . .
H17F H -0.030861 0.600302 0.245381 0.098 Uiso 1 1 calc R U . . .
C17E C -0.0319(5) 0.2969(5) 0.2735(2) 0.091(2) Uani 1 1 d . . . . .
H17E H 0.001827 0.316862 0.259565 0.109 Uiso 1 1 calc R U . . .
C17D C -0.1512(4) 0.8424(5) 0.25528(19) 0.0851(18) Uani 1 1 d . . . . .
H17D H -0.173471 0.797316 0.237053 0.102 Uiso 1 1 calc R U . . .
C17B C 0.4416(4) 0.5791(5) 0.26479(18) 0.0817(17) Uani 1 1 d . . . . .
H17B H 0.471706 0.564482 0.247924 0.098 Uiso 1 1 calc R U . . .
C18A C 0.4904(3) -0.1039(5) 0.30944(19) 0.0754(15) Uani 1 1 d . . . . .
H18A H 0.540527 -0.102701 0.322261 0.090 Uiso 1 1 calc R U . . .
C18B C 0.4722(3) 0.5971(5) 0.30471(17) 0.0716(14) Uani 1 1 d . . . . .
H18B H 0.523139 0.593450 0.314853 0.086 Uiso 1 1 calc R U . . .
C18E C -0.0082(3) 0.2667(4) 0.31279(18) 0.0720(14) Uani 1 1 d . . . . .
H18E H 0.042190 0.266018 0.325019 0.086 Uiso 1 1 calc R U . . .
C18D C -0.1211(4) 0.8187(4) 0.29546(18) 0.0757(15) Uani 1 1 d . . . . .
H18D H -0.123051 0.758142 0.303922 0.091 Uiso 1 1 calc R U . . .
C18F C -0.0309(3) 0.5673(4) 0.30252(17) 0.0694(14) Uani 1 1 d . . . . .
H18F H 0.020133 0.569192 0.312720 0.083 Uiso 1 1 calc R U . . .
C17A C 0.4682(5) -0.1357(5) 0.2698(2) 0.091(2) Uani 1 1 d . . . . .
H17A H 0.502480 -0.157073 0.256547 0.109 Uiso 1 1 calc R U . . .

loop_
_atom_site_aniso_label
_atom_site_aniso_U_11
_atom_site_aniso_U_22
_atom_site_aniso_U_33
_atom_site_aniso_U_23
_atom_site_aniso_U_13
_atom_site_aniso_U_12
C1C 0.0510(19) 0.054(2) 0.054(3) -0.0041(19) 0.0107(19) -0.0009(19)
C2C 0.067(2) 0.064(3) 0.050(3) 0.004(2) 0.012(2) -0.002(2)
C3C 0.056(2) 0.069(3) 0.044(2) 0.000(2) 0.0114(19) 0.004(2)
C4C 0.0491(19) 0.066(3) 0.051(3) 0.001(2) 0.0070(19) -0.001(2)
C5C 0.0495(19) 0.072(3) 0.045(2) -0.001(2) 0.0088(18) -0.002(2)
C6C 0.054(2) 0.075(3) 0.044(2) 0.002(2) 0.0103(19) -0.003(2)
C13C 0.054(2) 0.072(3) 0.045(2) 0.000(2) 0.0076(19) -0.004(2)
C12C 0.085(3) 0.079(4) 0.072(4) -0.010(3) 0.031(3) -0.018(3)
C11C 0.077(3) 0.103(5) 0.105(6) -0.009(4) 0.041(4) -0.026(4)
C10C 0.064(3) 0.083(4) 0.082(4) -0.005(3) 0.009(3) -0.017(3)
C9C 0.073(3) 0.074(3) 0.067(3) -0.001(3) 0.004(3) -0.003(3)
C8C 0.062(2) 0.067(3) 0.050(3) 0.002(2) 0.004(2) 0.001(2)
C7C 0.052(2) 0.055(3) 0.060(3) -0.001(2) 0.009(2) -0.002(2)
C14C 0.092(3) 0.072(3) 0.059(3) 0.002(3) -0.003(3) -0.014(3)
C15C 0.090(4) 0.096(5) 0.059(3) 0.014(3) 0.002(3) -0.019(3)
C16C 0.074(3) 0.102(4) 0.043(3) -0.003(3) 0.012(2) -0.025(3)
C1F 0.0502(19) 0.056(2) 0.048(2) 0.0022(18) 0.0097(18) 0.0030(19)
O1F 0.0701(19) 0.102(3) 0.0405(18) 0.0031(17) 0.0127(16) 0.019(2)
Br1F 0.120(2) 0.108(2) 0.055(2) -0.0016(13) -0.0051(13) 0.0400(19)
Br2F 0.157(5) 0.151(5) 0.0232(19) 0.0141(18) 0.007(2) -0.007(4)
N1F 0.0535(17) 0.066(2) 0.0393(19) 0.0033(16) 0.0077(15) 0.0016(17)
C1E 0.054(2) 0.068(3) 0.047(2) 0.000(2) 0.0122(19) 0.000(2)
O1E 0.0678(19) 0.094(3) 0.054(2) 0.0012(18) 0.0196(17) 0.0119(19)
Br1E 0.165(4) 0.124(2) 0.0572(10) 0.0156(10) 0.0259(17) 0.035(2)
Br2E 0.148(5) 0.180(7) 0.0469(13) 0.025(3) 0.017(2) 0.061(4)
N1E 0.0506(17) 0.066(2) 0.049(2) 0.0017(17) 0.0098(16) 0.0030(17)
C1D 0.054(2) 0.059(3) 0.060(3) 0.001(2) 0.013(2) -0.001(2)
O1D 0.0693(19) 0.098(3) 0.053(2) -0.0038(19) 0.0143(17) 0.020(2)
Br1D 0.1255(7) 0.1759(10) 0.0457(4) 0.0082(4) 0.0096(4) 0.0587(6)
N1D 0.0543(18) 0.070(2) 0.045(2) 0.0030(17) 0.0097(16) -0.0036(18)
O1C 0.070(2) 0.107(3) 0.049(2) 0.0043(19) 0.0132(17) -0.023(2)
Br1C 0.1225(6) 0.1736(10) 0.0421(4) -0.0089(4) 0.0067(4) -0.0565(6)
N1C 0.0521(17) 0.067(2) 0.045(2) -0.0073(17) 0.0046(16) -0.0032(18)
C1B 0.052(2) 0.059(3) 0.051(3) -0.0022(19) 0.0110(19) -0.0025(19)
O1B 0.0705(19) 0.100(3) 0.0428(19) -0.0006(17) 0.0098(16) -0.020(2)
Br1B 0.1389(7) 0.1200(7) 0.0428(4) -0.0041(3) 0.0016(4) -0.0250(5)
N1B 0.0520(17) 0.069(2) 0.0386(19) -0.0044(16) 0.0082(15) -0.0049(17)
C1A 0.054(2) 0.064(3) 0.057(3) 0.004(2) 0.016(2) 0.004(2)
O1A 0.071(2) 0.095(3) 0.062(2) 0.003(2) 0.0242(18) -0.018(2)
C18C 0.075(3) 0.080(4) 0.067(3) -0.005(3) 0.006(3) 0.008(3)
C17C 0.084(3) 0.091(4) 0.057(3) -0.013(3) 0.014(3) -0.007(3)
Br1A 0.161(3) 0.119(2) 0.0612(11) -0.0073(10) 0.0221(13) -0.031(2)
Br2A 0.178(7) 0.174(8) 0.0528(15) -0.017(3) 0.013(2) -0.063(6)
N1A 0.0542(18) 0.067(2) 0.057(2) -0.0014(18) 0.0152(18) 0.0009(18)
C2B 0.059(2) 0.064(3) 0.047(2) 0.0022(19) 0.011(2) -0.005(2)
N2B 0.061(2) 0.083(3) 0.069(3) -0.005(2) 0.017(2) -0.024(2)
C2A 0.056(2) 0.065(3) 0.056(3) 0.003(2) 0.016(2) -0.006(2)
N2A 0.070(2) 0.071(3) 0.107(4) -0.003(3) 0.037(3) -0.013(2)
C2F 0.061(2) 0.064(3) 0.047(2) 0.0003(19) 0.013(2) 0.004(2)
N2F 0.066(2) 0.083(3) 0.068(3) 0.003(2) 0.016(2) 0.017(2)
C2E 0.057(2) 0.067(3) 0.052(3) -0.007(2) 0.012(2) -0.001(2)
N2E 0.067(2) 0.076(3) 0.106(4) 0.004(3) 0.032(3) 0.008(3)
C2D 0.063(2) 0.065(3) 0.050(3) -0.004(2) 0.014(2) 0.001(2)
N2D 0.078(3) 0.077(3) 0.073(3) 0.007(2) 0.020(2) 0.020(3)
N2C 0.077(3) 0.089(3) 0.070(3) -0.001(3) 0.018(2) -0.025(3)
C3B 0.054(2) 0.058(3) 0.046(2) -0.0048(19) 0.0084(18) 0.0018(19)
C3A 0.055(2) 0.067(3) 0.058(3) 0.010(2) 0.017(2) 0.009(2)
C3F 0.0490(18) 0.063(3) 0.045(2) 0.0105(19) 0.0090(18) -0.0006(19)
C3E 0.053(2) 0.055(3) 0.058(3) 0.000(2) 0.012(2) -0.0058(19)
C3D 0.053(2) 0.068(3) 0.049(2) 0.005(2) 0.0120(19) -0.002(2)
C4B 0.0489(18) 0.062(3) 0.043(2) -0.0075(18) 0.0077(17) -0.0017(19)
C4A 0.051(2) 0.067(3) 0.058(3) 0.001(2) 0.015(2) 0.002(2)
C4F 0.0489(19) 0.069(3) 0.042(2) 0.0066(19) 0.0057(17) 0.001(2)
C4E 0.0479(19) 0.070(3) 0.049(3) 0.004(2) 0.0109(19) -0.003(2)
C4D 0.050(2) 0.064(3) 0.053(3) 0.000(2) 0.0107(19) 0.000(2)
C5B 0.055(2) 0.062(3) 0.045(2) -0.0020(19) 0.0121(18) -0.004(2)
C5A 0.052(2) 0.072(3) 0.056(3) 0.007(2) 0.016(2) 0.001(2)
C5F 0.054(2) 0.062(3) 0.043(2) 0.0035(19) 0.0080(18) 0.001(2)
C5E 0.053(2) 0.069(3) 0.054(3) -0.008(2) 0.017(2) 0.001(2)
C5D 0.054(2) 0.065(3) 0.049(2) -0.004(2) 0.0124(19) -0.004(2)
C6D 0.058(2) 0.066(3) 0.049(2) 0.001(2) 0.014(2) -0.004(2)
C6B 0.057(2) 0.064(3) 0.041(2) 0.0012(18) 0.0134(18) 0.003(2)
C6A 0.060(2) 0.061(3) 0.066(3) 0.004(2) 0.025(2) 0.003(2)
C6F 0.054(2) 0.067(3) 0.038(2) -0.0036(18) 0.0081(17) -0.003(2)
C6E 0.052(2) 0.059(3) 0.067(3) -0.002(2) 0.020(2) -0.003(2)
C7B 0.054(2) 0.052(2) 0.051(2) -0.0002(18) 0.0081(19) -0.0044(19)
C7A 0.052(2) 0.060(3) 0.061(3) 0.000(2) 0.011(2) 0.000(2)
C7E 0.051(2) 0.059(3) 0.056(3) 0.002(2) 0.0096(19) 0.005(2)
C7D 0.049(2) 0.059(3) 0.060(3) -0.002(2) 0.010(2) 0.0000(19)
C8D 0.064(2) 0.062(3) 0.053(3) -0.004(2) 0.011(2) -0.002(2)
C8B 0.059(2) 0.055(3) 0.049(2) -0.0011(19) 0.0077(19) 0.000(2)
C8A 0.062(2) 0.058(3) 0.060(3) 0.003(2) 0.015(2) -0.002(2)
C7F 0.057(2) 0.055(3) 0.052(3) -0.0003(19) 0.0105(19) 0.003(2)
C8E 0.077(3) 0.084(4) 0.075(4) 0.013(3) 0.026(3) 0.017(3)
C9E 0.078(3) 0.109(5) 0.088(5) 0.017(4) 0.040(3) 0.027(4)
C9D 0.069(3) 0.072(3) 0.068(3) -0.003(3) 0.003(3) -0.002(3)
C9B 0.065(3) 0.071(3) 0.063(3) -0.004(2) 0.004(2) -0.005(3)
C9A 0.069(3) 0.067(3) 0.064(3) -0.003(2) 0.007(2) 0.004(2)
C8F 0.060(2) 0.061(3) 0.048(2) 0.002(2) 0.006(2) -0.003(2)
C10D 0.066(3) 0.081(4) 0.082(4) 0.004(3) 0.011(3) 0.008(3)
C10B 0.064(3) 0.081(4) 0.073(4) -0.005(3) 0.007(3) -0.019(3)
C10A 0.067(3) 0.076(4) 0.087(4) -0.006(3) 0.011(3) -0.010(3)
C9F 0.075(3) 0.068(3) 0.056(3) 0.003(2) 0.004(2) 0.002(3)
C10E 0.067(3) 0.084(4) 0.073(4) 0.004(3) 0.011(3) 0.017(3)
C11E 0.065(2) 0.066(3) 0.062(3) 0.000(2) 0.007(2) 0.000(2)
C11D 0.073(3) 0.103(5) 0.097(5) 0.005(4) 0.034(3) 0.019(3)
C11B 0.073(3) 0.095(4) 0.086(4) -0.004(4) 0.035(3) -0.015(3)
C11A 0.083(4) 0.119(6) 0.090(5) -0.012(4) 0.037(4) -0.030(4)
C10F 0.064(3) 0.076(4) 0.080(4) 0.003(3) 0.009(3) 0.015(3)
C14A 0.069(3) 0.086(4) 0.077(4) 0.009(3) 0.007(3) -0.008(3)
C13F 0.061(2) 0.069(3) 0.042(2) 0.0043(19) 0.0076(19) 0.009(2)
C13E 0.069(3) 0.061(3) 0.049(3) 0.004(2) 0.014(2) 0.007(2)
C13D 0.057(2) 0.073(3) 0.051(3) 0.003(2) 0.009(2) 0.007(2)
C13B 0.064(2) 0.063(3) 0.047(3) -0.0084(19) 0.008(2) -0.010(2)
C13A 0.065(2) 0.060(3) 0.061(3) 0.002(2) 0.015(2) -0.007(2)
C12F 0.071(3) 0.065(3) 0.075(4) 0.009(3) 0.022(3) 0.009(3)
C12E 0.057(2) 0.058(3) 0.054(3) -0.003(2) 0.009(2) 0.002(2)
C12D 0.087(3) 0.074(4) 0.070(4) 0.004(3) 0.022(3) 0.020(3)
C12B 0.070(3) 0.067(3) 0.071(4) -0.012(3) 0.021(3) -0.012(3)
C12A 0.087(4) 0.087(4) 0.085(4) -0.011(3) 0.034(3) -0.027(3)
C11F 0.073(3) 0.093(4) 0.090(5) 0.011(4) 0.036(3) 0.015(3)
C15A 0.084(4) 0.092(5) 0.082(4) 0.011(3) -0.001(3) -0.019(3)
C14F 0.064(2) 0.091(4) 0.043(2) -0.003(2) 0.006(2) -0.001(3)
C14E 0.065(3) 0.082(4) 0.066(3) -0.001(3) 0.007(3) 0.009(3)
C14D 0.081(3) 0.076(4) 0.065(3) 0.004(3) 0.013(3) -0.005(3)
C14B 0.072(3) 0.088(4) 0.047(3) 0.005(2) 0.012(2) 0.006(3)
C16A 0.118(5) 0.082(4) 0.063(4) -0.004(3) 0.020(4) -0.033(4)
C15F 0.071(3) 0.101(4) 0.048(3) -0.010(3) -0.003(2) 0.008(3)
C15E 0.088(4) 0.084(4) 0.074(4) -0.008(3) -0.013(3) 0.023(3)
C15D 0.083(3) 0.090(4) 0.062(3) 0.013(3) 0.015(3) -0.002(3)
C15B 0.071(3) 0.093(4) 0.049(3) 0.004(3) 0.001(2) -0.012(3)
C16F 0.091(3) 0.083(4) 0.038(2) 0.002(2) 0.010(2) 0.016(3)
C16E 0.125(5) 0.085(4) 0.054(3) 0.007(3) 0.018(4) 0.045(4)
C16D 0.076(3) 0.099(4) 0.045(3) 0.002(3) 0.014(2) 0.030(3)
C16B 0.096(4) 0.080(4) 0.036(2) -0.004(2) 0.008(2) -0.027(3)
C17F 0.092(4) 0.109(5) 0.048(3) 0.007(3) 0.023(3) 0.006(4)
C17E 0.118(5) 0.101(5) 0.059(4) 0.013(3) 0.033(4) 0.023(4)
C17D 0.090(4) 0.097(5) 0.058(3) -0.013(3) -0.001(3) 0.019(4)
C17B 0.094(4) 0.099(5) 0.050(3) -0.006(3) 0.015(3) -0.015(4)
C18A 0.075(3) 0.086(4) 0.066(3) -0.001(3) 0.019(3) -0.001(3)
C18B 0.068(3) 0.096(4) 0.053(3) -0.012(3) 0.019(2) -0.011(3)
C18E 0.074(3) 0.084(4) 0.058(3) 0.001(3) 0.018(3) 0.003(3)
C18D 0.091(4) 0.069(3) 0.059(3) -0.006(2) 0.004(3) 0.008(3)
C18F 0.066(3) 0.090(4) 0.052(3) 0.012(3) 0.016(2) 0.011(3)
C17A 0.113(5) 0.099(5) 0.068(4) -0.012(3) 0.039(4) -0.021(4)

loop_
_atom_type_symbol
_atom_type_description
_atom_type_scat_dispersion_real
_atom_type_scat_dispersion_imag
_atom_type_scat_source
C C 0.0181 0.0091 'International Tables Vol C Tables 4.2.6.8 and 6.1.1.4'
N N 0.0311 0.0180 'International Tables Vol C Tables 4.2.6.8 and 6.1.1.4'
O O 0.0492 0.0322 'International Tables Vol C Tables 4.2.6.8 and 6.1.1.4'
Br Br -0.6763 1.2805 'International Tables Vol C Tables 4.2.6.8 and 6.1.1.4'
H H 0.0000 0.0000 'International Tables Vol C Tables 4.2.6.8 and 6.1.1.4'

loop_
_geom_angle_atom_site_label_1
_geom_angle_atom_site_label_2
_geom_angle_atom_site_label_3
_geom_angle
_geom_angle_site_symmetry_1
_geom_angle_site_symmetry_3
_geom_angle_publ_flag
N1C C1C C2C 118.5(4) . . ?
N1C C1C C7C 118.1(4) . . ?
C2C C1C C7C 123.3(5) . . ?
C1C C2C C3C 120.6(5) . . ?
C4C C3C C2C 119.6(5) . . ?
C4C C3C C13C 121.6(5) . . ?
C2C C3C C13C 118.8(5) . . ?
C3C C4C C6C 123.2(5) . . ?
C3C C4C C5C 120.8(4) . . ?
C6C C4C C5C 116.0(5) . . ?
O1C C5C N1C 121.0(5) . . ?
O1C C5C C4C 124.0(5) . . ?
N1C C5C C4C 115.0(4) . . ?
N2C C6C C4C 179.0(6) . . ?
C18C C13C C14C 118.0(5) . . ?
C18C C13C C3C 121.7(5) . . ?
C14C C13C C3C 120.3(5) . . ?
C11C C12C C7C 118.9(6) . . ?
C12C C11C C10C 122.0(6) . . ?
C9C C10C C11C 118.6(6) . . ?
C10C C9C C8C 121.3(6) . . ?
C9C C8C C7C 120.1(5) . . ?
C8C C7C C12C 119.2(5) . . ?
C8C C7C C1C 122.3(5) . . ?
C12C C7C C1C 118.4(5) . . ?
C13C C14C C15C 120.4(6) . . ?
C16C C15C C14C 119.4(6) . . ?
C15C C16C C17C 122.2(6) . . ?
C15C C16C Br1C 117.9(5) . . ?
C17C C16C Br1C 119.8(5) . . ?
C2F C1F N1F 118.5(4) . . ?
C2F C1F C7F 123.3(4) . . ?
N1F C1F C7F 118.2(4) . . ?
C1F N1F C5F 125.0(4) . . ?
N1E C1E C2E 118.2(4) . . ?
N1E C1E C7E 118.7(4) . . ?
C2E C1E C7E 123.1(5) . . ?
C1E N1E C5E 125.1(4) . . ?
N1D C1D C2D 118.3(4) . . ?
N1D C1D C7D 118.7(5) . . ?
C2D C1D C7D 123.0(5) . . ?
C1D N1D C5D 125.3(4) . . ?
C1C N1C C5C 125.2(4) . . ?
N1B C1B C2B 118.2(4) . . ?
N1B C1B C7B 119.4(4) . . ?
C2B C1B C7B 122.4(5) . . ?
C1B N1B C5B 125.5(4) . . ?
N1A C1A C2A 118.5(4) . . ?
N1A C1A C7A 118.9(5) . . ?
C2A C1A C7A 122.6(5) . . ?
C13C C18C C17C 121.8(6) . . ?
C16C C17C C18C 118.2(6) . . ?
C1A N1A C5A 125.2(5) . . ?
C1B C2B C3B 120.7(5) . . ?
C1A C2A C3A 121.0(5) . . ?
C1F C2F C3F 120.7(5) . . ?
C1E C2E C3E 121.1(5) . . ?
C1D C2D C3D 120.8(5) . . ?
C4B C3B C2B 119.8(4) . . ?
C4B C3B C13B 120.9(4) . . ?
C2B C3B C13B 119.2(4) . . ?
C4A C3A C2A 118.4(5) . . ?
C4A C3A C13A 122.2(5) . . ?
C2A C3A C13A 119.4(5) . . ?
C4F C3F C2F 119.1(4) . . ?
C4F C3F C13F 122.4(4) . . ?
C2F C3F C13F 118.5(4) . . ?
C4E C3E C2E 119.3(5) . . ?
C4E C3E C13E 121.7(4) . . ?
C2E C3E C13E 119.1(5) . . ?
C4D C3D C2D 119.0(5) . . ?
C4D C3D C13D 122.2(4) . . ?
C2D C3D C13D 118.8(5) . . ?
C3B C4B C6B 124.0(4) . . ?
C3B C4B C5B 120.6(4) . . ?
C6B C4B C5B 115.4(4) . . ?
C3A C4A C6A 121.9(5) . . ?
C3A C4A C5A 121.7(5) . . ?
C6A C4A C5A 116.2(5) . . ?
C3F C4F C5F 121.7(4) . . ?
C3F C4F C6F 123.7(4) . . ?
C5F C4F C6F 114.6(4) . . ?
C3E C4E C6E 122.9(5) . . ?
C3E C4E C5E 120.7(4) . . ?
C6E C4E C5E 116.2(5) . . ?
C3D C4D C6D 122.8(5) . . ?
C3D C4D C5D 120.8(4) . . ?
C6D C4D C5D 116.4(5) . . ?
O1B C5B N1B 120.5(4) . . ?
O1B C5B C4B 124.5(4) . . ?
N1B C5B C4B 115.0(4) . . ?
O1A C5A N1A 120.5(5) . . ?
O1A C5A C4A 124.4(5) . . ?
N1A C5A C4A 115.1(4) . . ?
O1F C5F N1F 120.8(4) . . ?
O1F C5F C4F 124.4(4) . . ?
N1F C5F C4F 114.8(4) . . ?
O1E C5E N1E 119.9(5) . . ?
O1E C5E C4E 124.5(5) . . ?
N1E C5E C4E 115.5(4) . . ?
O1D C5D N1D 120.7(5) . . ?
O1D C5D C4D 123.7(5) . . ?
N1D C5D C4D 115.6(4) . . ?
N2D C6D C4D 179.0(6) . . ?
N2B C6B C4B 177.9(6) . . ?
N2A C6A C4A 179.6(7) . . ?
N2F C6F C4F 178.7(6) . . ?
N2E C6E C4E 178.6(6) . . ?
C8B C7B C12B 118.3(4) . . ?
C8B C7B C1B 122.0(4) . . ?
C12B C7B C1B 119.6(5) . . ?
C8A C7A C12A 118.4(5) . . ?
C8A C7A C1A 122.9(5) . . ?
C12A C7A C1A 118.7(5) . . ?
C12E C7E C8E 118.6(5) . . ?
C12E C7E C1E 122.6(4) . . ?
C8E C7E C1E 118.7(5) . . ?
C8D C7D C12D 118.8(5) . . ?
C8D C7D C1D 122.1(5) . . ?
C12D C7D C1D 119.1(5) . . ?
C9D C8D C7D 120.2(5) . . ?
C7B C8B C9B 120.4(5) . . ?
C7A C8A C9A 120.8(5) . . ?
C8F C7F C12F 118.7(5) . . ?
C8F C7F C1F 122.4(4) . . ?
C12F C7F C1F 119.0(5) . . ?
C9E C8E C7E 120.3(6) . . ?
C10E C9E C8E 120.4(6) . . ?
C10D C9D C8D 120.5(6) . . ?
C8B C9B C10B 120.4(5) . . ?
C10A C9A C8A 120.6(6) . . ?
C7F C8F C9F 119.8(5) . . ?
C9D C10D C11D 120.2(6) . . ?
C11B C10B C9B 119.3(5) . . ?
C9A C10A C11A 119.1(6) . . ?
C10F C9F C8F 121.0(5) . . ?
C9E C10E C11E 119.3(5) . . ?
C10E C11E C12E 120.9(6) . . ?
C10D C11D C12D 120.3(6) . . ?
C12B C11B C10B 120.6(6) . . ?
C12A C11A C10A 120.5(7) . . ?
C11F C10F C9F 119.0(5) . . ?
C15A C14A C13A 121.1(7) . . ?
C18F C13F C14F 118.3(5) . . ?
C18F C13F C3F 121.4(4) . . ?
C14F C13F C3F 120.3(5) . . ?
C18E C13E C14E 118.0(5) . . ?
C18E C13E C3E 121.5(5) . . ?
C14E C13E C3E 120.4(5) . . ?
C14D C13D C18D 117.8(5) . . ?
C14D C13D C3D 122.0(5) . . ?
C18D C13D C3D 120.2(5) . . ?
C14B C13B C18B 118.2(5) . . ?
C14B C13B C3B 120.8(5) . . ?
C18B C13B C3B 120.9(4) . . ?
C18A C13A C14A 118.2(6) . . ?
C18A C13A C3A 120.7(5) . . ?
C14A C13A C3A 121.1(5) . . ?
C11F C12F C7F 120.3(6) . . ?
C7E C12E C11E 120.3(5) . . ?
C11D C12D C7D 120.0(6) . . ?
C11B C12B C7B 121.0(6) . . ?
C11A C12A C7A 120.4(7) . . ?
C12F C11F C10F 121.1(6) . . ?
C16A C15A C14A 119.3(6) . . ?
C15F C14F C13F 121.4(5) . . ?
C15E C14E C13E 119.7(6) . . ?
C13D C14D C15D 123.8(6) . . ?
C13B C14B C15B 121.5(5) . . ?
C15A C16A C17A 121.7(6) . . ?
C15A C16A Br2A 108.4(9) . . ?
C17A C16A Br2A 129.5(9) . . ?
C15A C16A Br1A 123.9(6) . . ?
C17A C16A Br1A 114.4(7) . . ?
C14F C15F C16F 118.5(5) . . ?
C16E C15E C14E 120.4(6) . . ?
C14D C15D C16D 116.8(6) . . ?
C16B C15B C14B 118.8(5) . . ?
C17F C16F C15F 121.7(5) . . ?
C17F C16F Br2F 119.7(5) . . ?
C15F C16F Br2F 118.6(5) . . ?
C17F C16F Br1F 122.5(5) . . ?
C15F C16F Br1F 115.8(5) . . ?
C15E C16E C17E 121.2(6) . . ?
C15E C16E Br2E 108.0(8) . . ?
C17E C16E Br2E 130.5(8) . . ?
C15E C16E Br1E 124.8(7) . . ?
C17E C16E Br1E 114.0(7) . . ?
C17D C16D C15D 121.5(6) . . ?
C17D C16D Br1D 118.8(5) . . ?
C15D C16D Br1D 119.7(5) . . ?
C17B C16B C15B 121.1(5) . . ?
C17B C16B Br1B 121.6(5) . . ?
C15B C16B Br1B 117.3(4) . . ?
C16F C17F C18F 119.2(6) . . ?
C16E C17E C18E 118.6(7) . . ?
C16D C17D C18D 120.7(6) . . ?
C18B C17B C16B 119.5(6) . . ?
C13A C18A C17A 122.0(6) . . ?
C17B C18B C13B 120.9(5) . . ?
C17E C18E C13E 122.0(6) . . ?
C13D C18D C17D 119.4(6) . . ?
C13F C18F C17F 120.8(5) . . ?
C16A C17A C18A 117.5(7) . . ?

loop_
_geom_bond_atom_site_label_1
_geom_bond_atom_site_label_2
_geom_bond_distance
_geom_bond_site_symmetry_2
_geom_bond_publ_flag
C1C N1C 1.355(7) . ?
C1C C2C 1.370(7) . ?
C1C C7C 1.472(6) . ?
C2C C3C 1.400(7) . ?
C3C C4C 1.373(7) . ?
C3C C13C 1.488(7) . ?
C4C C6C 1.426(7) . ?
C4C C5C 1.445(7) . ?
C5C O1C 1.234(6) . ?
C5C N1C 1.377(6) . ?
C6C N2C 1.149(7) . ?
C13C C18C 1.385(8) . ?
C13C C14C 1.391(8) . ?
C12C C11C 1.376(9) . ?
C12C C7C 1.413(8) . ?
C11C C10C 1.390(10) . ?
C10C C9C 1.372(9) . ?
C9C C8C 1.387(8) . ?
C8C C7C 1.390(7) . ?
C14C C15C 1.391(9) . ?
C15C C16C 1.359(10) . ?
C16C C17C 1.363(10) . ?
C16C Br1C 1.901(5) . ?
C1F C2F 1.364(7) . ?
C1F N1F 1.367(6) . ?
C1F C7F 1.470(6) . ?
O1F C5F 1.244(6) . ?
Br1F C16F 1.909(6) . ?
Br2F C16F 1.892(6) . ?
N1F C5F 1.374(6) . ?
C1E N1E 1.351(6) . ?
C1E C2E 1.377(7) . ?
C1E C7E 1.476(7) . ?
O1E C5E 1.255(6) . ?
Br1E C16E 1.932(8) . ?
Br2E C16E 1.876(9) . ?
N1E C5E 1.379(6) . ?
C1D N1D 1.354(7) . ?
C1D C2D 1.377(7) . ?
C1D C7D 1.476(7) . ?
O1D C5D 1.240(6) . ?
Br1D C16D 1.892(5) . ?
N1D C5D 1.373(7) . ?
C1B N1B 1.361(6) . ?
C1B C2B 1.380(7) . ?
C1B C7B 1.469(6) . ?
O1B C5B 1.240(6) . ?
Br1B C16B 1.902(5) . ?
N1B C5B 1.374(6) . ?
C1A N1A 1.346(7) . ?
C1A C2A 1.385(7) . ?
C1A C7A 1.471(7) . ?
O1A C5A 1.243(6) . ?
C18C C17C 1.389(8) . ?
Br1A C16A 1.917(8) . ?
Br2A C16A 1.904(9) . ?
N1A C5A 1.383(7) . ?
C2B C3B 1.397(7) . ?
N2B C6B 1.140(7) . ?
C2A C3A 1.411(7) . ?
N2A C6A 1.141(7) . ?
C2F C3F 1.410(7) . ?
N2F C6F 1.129(7) . ?
C2E C3E 1.402(7) . ?
N2E C6E 1.138(7) . ?
C2D C3D 1.412(7) . ?
N2D C6D 1.147(7) . ?
C3B C4B 1.376(7) . ?
C3B C13B 1.489(6) . ?
C3A C4A 1.379(7) . ?
C3A C13A 1.473(8) . ?
C3F C4F 1.364(7) . ?
C3F C13F 1.485(6) . ?
C3E C4E 1.374(7) . ?
C3E C13E 1.478(7) . ?
C3D C4D 1.379(7) . ?
C3D C13D 1.475(7) . ?
C4B C6B 1.429(7) . ?
C4B C5B 1.453(6) . ?
C4A C6A 1.437(7) . ?
C4A C5A 1.441(8) . ?
C4F C5F 1.442(6) . ?
C4F C6F 1.451(7) . ?
C4E C6E 1.432(7) . ?
C4E C5E 1.444(7) . ?
C4D C6D 1.433(7) . ?
C4D C5D 1.442(7) . ?
C7B C8B 1.379(7) . ?
C7B C12B 1.406(8) . ?
C7A C8A 1.379(7) . ?
C7A C12A 1.403(8) . ?
C7E C12E 1.376(7) . ?
C7E C8E 1.411(8) . ?
C7D C8D 1.385(7) . ?
C7D C12D 1.400(8) . ?
C8D C9D 1.385(8) . ?
C8B C9B 1.379(7) . ?
C8A C9A 1.385(8) . ?
C7F C8F 1.380(7) . ?
C7F C12F 1.408(8) . ?
C8E C9E 1.382(9) . ?
C9E C10E 1.376(9) . ?
C9D C10D 1.368(9) . ?
C9B C10B 1.390(9) . ?
C9A C10A 1.377(9) . ?
C8F C9F 1.394(8) . ?
C10D C11D 1.371(10) . ?
C10B C11B 1.373(9) . ?
C10A C11A 1.385(10) . ?
C9F C10F 1.374(9) . ?
C10E C11E 1.382(9) . ?
C11E C12E 1.387(7) . ?
C11D C12D 1.385(9) . ?
C11B C12B 1.358(8) . ?
C11A C12A 1.380(9) . ?
C10F C11F 1.374(10) . ?
C14A C15A 1.381(10) . ?
C14A C13A 1.391(7) . ?
C13F C18F 1.389(7) . ?
C13F C14F 1.394(7) . ?
C13E C18E 1.389(8) . ?
C13E C14E 1.401(7) . ?
C13D C14D 1.369(8) . ?
C13D C18D 1.397(8) . ?
C13B C14B 1.384(7) . ?
C13B C18B 1.405(8) . ?
C13A C18A 1.377(8) . ?
C12F C11F 1.367(8) . ?
C15A C16A 1.375(11) . ?
C14F C15F 1.378(8) . ?
C14E C15E 1.400(9) . ?
C14D C15D 1.381(9) . ?
C14B C15B 1.385(8) . ?
C16A C17A 1.386(11) . ?
C15F C16F 1.390(9) . ?
C15E C16E 1.361(11) . ?
C15D C16D 1.393(10) . ?
C15B C16B 1.384(9) . ?
C16F C17F 1.361(9) . ?
C16E C17E 1.376(11) . ?
C16D C17D 1.347(10) . ?
C16B C17B 1.380(9) . ?
C17F C18F 1.391(8) . ?
C17E C18E 1.387(9) . ?
C17D C18D 1.400(8) . ?
C17B C18B 1.376(8) . ?
C18A C17A 1.401(9) . ?

loop_
_geom_torsion_atom_site_label_1
_geom_torsion_atom_site_label_2
_geom_torsion_atom_site_label_3
_geom_torsion_atom_site_label_4
_geom_torsion
_geom_torsion_site_symmetry_1
_geom_torsion_site_symmetry_2
_geom_torsion_site_symmetry_3
_geom_torsion_site_symmetry_4
_geom_torsion_publ_flag
N1C C1C C2C C3C -4.7(7) . . . . ?
C7C C1C C2C C3C 172.6(5) . . . . ?
C1C C2C C3C C4C 0.6(8) . . . . ?
C1C C2C C3C C13C 179.9(5) . . . . ?
C2C C3C C4C C6C -177.2(5) . . . . ?
C13C C3C C4C C6C 3.5(8) . . . . ?
C2C C3C C4C C5C 3.4(7) . . . . ?
C13C C3C C4C C5C -175.9(5) . . . . ?
C3C C4C C5C O1C 176.6(5) . . . . ?
C6C C4C C5C O1C -2.9(8) . . . . ?
C3C C4C C5C N1C -3.1(7) . . . . ?
C6C C4C C5C N1C 177.4(4) . . . . ?
C4C C3C C13C C18C -58.0(7) . . . . ?
C2C C3C C13C C18C 122.7(6) . . . . ?
C4C C3C C13C C14C 121.7(6) . . . . ?
C2C C3C C13C C14C -57.5(7) . . . . ?
C7C C12C C11C C10C -1.3(12) . . . . ?
C12C C11C C10C C9C 1.0(12) . . . . ?
C11C C10C C9C C8C -0.3(10) . . . . ?
C10C C9C C8C C7C -0.1(9) . . . . ?
C9C C8C C7C C12C -0.2(8) . . . . ?
C9C C8C C7C C1C 178.3(5) . . . . ?
C11C C12C C7C C8C 0.9(10) . . . . ?
C11C C12C C7C C1C -177.7(6) . . . . ?
N1C C1C C7C C8C -26.3(7) . . . . ?
C2C C1C C7C C8C 156.4(5) . . . . ?
N1C C1C C7C C12C 152.2(5) . . . . ?
C2C C1C C7C C12C -25.1(8) . . . . ?
C18C C13C C14C C15C -1.6(9) . . . . ?
C3C C13C C14C C15C 178.6(5) . . . . ?
C13C C14C C15C C16C 0.7(10) . . . . ?
C14C C15C C16C C17C 1.0(10) . . . . ?
C14C C15C C16C Br1C 178.9(5) . . . . ?
C2F C1F N1F C5F -4.3(7) . . . . ?
C7F C1F N1F C5F 176.0(4) . . . . ?
C2E C1E N1E C5E -3.6(7) . . . . ?
C7E C1E N1E C5E 178.8(4) . . . . ?
C2D C1D N1D C5D -4.3(7) . . . . ?
C7D C1D N1D C5D 172.7(4) . . . . ?
C2C C1C N1C C5C 5.0(7) . . . . ?
C7C C1C N1C C5C -172.4(4) . . . . ?
O1C C5C N1C C1C 179.1(5) . . . . ?
C4C C5C N1C C1C -1.1(7) . . . . ?
C2B C1B N1B C5B 3.5(7) . . . . ?
C7B C1B N1B C5B -177.3(4) . . . . ?
C14C C13C C18C C17C 1.0(9) . . . . ?
C3C C13C C18C C17C -179.2(5) . . . . ?
C15C C16C C17C C18C -1.6(10) . . . . ?
Br1C C16C C17C C18C -179.5(4) . . . . ?
C13C C18C C17C C16C 0.5(9) . . . . ?
C2A C1A N1A C5A 2.9(7) . . . . ?
C7A C1A N1A C5A -178.9(4) . . . . ?
N1B C1B C2B C3B -0.4(7) . . . . ?
C7B C1B C2B C3B -179.7(4) . . . . ?
N1A C1A C2A C3A -0.8(7) . . . . ?
C7A C1A C2A C3A -179.0(4) . . . . ?
N1F C1F C2F C3F 1.7(7) . . . . ?
C7F C1F C2F C3F -178.6(4) . . . . ?
N1E C1E C2E C3E 1.8(7) . . . . ?
C7E C1E C2E C3E 179.3(4) . . . . ?
N1D C1D C2D C3D 3.7(7) . . . . ?
C7D C1D C2D C3D -173.3(4) . . . . ?
C1B C2B C3B C4B -3.7(7) . . . . ?
C1B C2B C3B C13B 174.9(5) . . . . ?
C1A C2A C3A C4A -0.6(7) . . . . ?
C1A C2A C3A C13A 178.0(5) . . . . ?
C1F C2F C3F C4F 2.0(7) . . . . ?
C1F C2F C3F C13F -176.3(5) . . . . ?
C1E C2E C3E C4E 0.4(7) . . . . ?
C1E C2E C3E C13E -178.2(5) . . . . ?
C1D C2D C3D C4D -0.4(8) . . . . ?
C1D C2D C3D C13D -179.7(5) . . . . ?
C2B C3B C4B C6B -173.8(4) . . . . ?
C13B C3B C4B C6B 7.7(7) . . . . ?
C2B C3B C4B C5B 5.0(7) . . . . ?
C13B C3B C4B C5B -173.5(4) . . . . ?
C2A C3A C4A C6A -175.1(5) . . . . ?
C13A C3A C4A C6A 6.3(8) . . . . ?
C2A C3A C4A C5A 0.0(7) . . . . ?
C13A C3A C4A C5A -178.5(5) . . . . ?
C2F C3F C4F C5F -3.4(7) . . . . ?
C13F C3F C4F C5F 174.8(5) . . . . ?
C2F C3F C4F C6F 173.3(4) . . . . ?
C13F C3F C4F C6F -8.5(8) . . . . ?
C2E C3E C4E C6E 174.6(4) . . . . ?
C13E C3E C4E C6E -6.8(7) . . . . ?
C2E C3E C4E C5E -1.0(7) . . . . ?
C13E C3E C4E C5E 177.6(5) . . . . ?
C2D C3D C4D C6D 177.3(4) . . . . ?
C13D C3D C4D C6D -3.4(8) . . . . ?
C2D C3D C4D C5D -2.5(7) . . . . ?
C13D C3D C4D C5D 176.8(5) . . . . ?
C1B N1B C5B O1B 177.8(5) . . . . ?
C1B N1B C5B C4B -2.1(7) . . . . ?
C3B C4B C5B O1B 177.9(5) . . . . ?
C6B C4B C5B O1B -3.2(7) . . . . ?
C3B C4B C5B N1B -2.2(7) . . . . ?
C6B C4B C5B N1B 176.7(4) . . . . ?
C1A N1A C5A O1A 176.4(5) . . . . ?
C1A N1A C5A C4A -3.3(7) . . . . ?
C3A C4A C5A O1A -177.9(5) . . . . ?
C6A C4A C5A O1A -2.5(8) . . . . ?
C3A C4A C5A N1A 1.7(7) . . . . ?
C6A C4A C5A N1A 177.1(4) . . . . ?
C1F N1F C5F O1F -177.6(5) . . . . ?
C1F N1F C5F C4F 2.9(7) . . . . ?
C3F C4F C5F O1F -178.4(5) . . . . ?
C6F C4F C5F O1F 4.6(7) . . . . ?
C3F C4F C5F N1F 1.1(7) . . . . ?
C6F C4F C5F N1F -175.9(4) . . . . ?
C1E N1E C5E O1E -176.9(5) . . . . ?
C1E N1E C5E C4E 2.9(7) . . . . ?
C3E C4E C5E O1E 179.3(5) . . . . ?
C6E C4E C5E O1E 3.4(8) . . . . ?
C3E C4E C5E N1E -0.5(7) . . . . ?
C6E C4E C5E N1E -176.4(4) . . . . ?
C1D N1D C5D O1D -178.8(5) . . . . ?
C1D N1D C5D C4D 1.5(7) . . . . ?
C3D C4D C5D O1D -177.7(5) . . . . ?
C6D C4D C5D O1D 2.5(7) . . . . ?
C3D C4D C5D N1D 2.0(7) . . . . ?
C6D C4D C5D N1D -177.8(4) . . . . ?
N1B C1B C7B C8B -27.1(7) . . . . ?
C2B C1B C7B C8B 152.2(5) . . . . ?
N1B C1B C7B C12B 152.5(5) . . . . ?
C2B C1B C7B C12B -28.3(7) . . . . ?
N1A C1A C7A C8A -20.6(7) . . . . ?
C2A C1A C7A C8A 157.6(5) . . . . ?
N1A C1A C7A C12A 157.2(6) . . . . ?
C2A C1A C7A C12A -24.6(8) . . . . ?
N1E C1E C7E C12E 21.3(7) . . . . ?
C2E C1E C7E C12E -156.2(5) . . . . ?
N1E C1E C7E C8E -156.5(5) . . . . ?
C2E C1E C7E C8E 26.0(8) . . . . ?
N1D C1D C7D C8D 27.6(7) . . . . ?
C2D C1D C7D C8D -155.4(5) . . . . ?
N1D C1D C7D C12D -150.5(5) . . . . ?
C2D C1D C7D C12D 26.4(8) . . . . ?
C12D C7D C8D C9D 0.3(8) . . . . ?
C1D C7D C8D C9D -177.9(5) . . . . ?
C12B C7B C8B C9B 2.0(8) . . . . ?
C1B C7B C8B C9B -178.5(5) . . . . ?
C12A C7A C8A C9A 2.2(8) . . . . ?
C1A C7A C8A C9A 180.0(5) . . . . ?
C2F C1F C7F C8F -152.8(5) . . . . ?
N1F C1F C7F C8F 26.9(7) . . . . ?
C2F C1F C7F C12F 27.1(8) . . . . ?
N1F C1F C7F C12F -153.2(5) . . . . ?
C12E C7E C8E C9E 3.8(10) . . . . ?
C1E C7E C8E C9E -178.4(6) . . . . ?
C7E C8E C9E C10E -0.4(12) . . . . ?
C7D C8D C9D C10D -0.9(9) . . . . ?
C7B C8B C9B C10B 0.1(8) . . . . ?
C7A C8A C9A C10A 0.7(9) . . . . ?
C12F C7F C8F C9F -0.6(8) . . . . ?
C1F C7F C8F C9F 179.2(5) . . . . ?
C8D C9D C10D C11D 1.4(10) . . . . ?
C8B C9B C10B C11B -2.5(10) . . . . ?
C8A C9A C10A C11A -2.9(10) . . . . ?
C7F C8F C9F C10F -0.9(8) . . . . ?
C8E C9E C10E C11E -3.2(12) . . . . ?
C9E C10E C11E C12E 3.4(10) . . . . ?
C9D C10D C11D C12D -1.4(11) . . . . ?
C9B C10B C11B C12B 2.8(11) . . . . ?
C9A C10A C11A C12A 2.2(12) . . . . ?
C8F C9F C10F C11F 2.2(10) . . . . ?
C4F C3F C13F C18F 135.2(6) . . . . ?
C2F C3F C13F C18F -46.5(8) . . . . ?
C4F C3F C13F C14F -45.9(8) . . . . ?
C2F C3F C13F C14F 132.3(5) . . . . ?
C4E C3E C13E C18E 134.4(6) . . . . ?
C2E C3E C13E C18E -47.0(7) . . . . ?
C4E C3E C13E C14E -49.2(7) . . . . ?
C2E C3E C13E C14E 129.4(5) . . . . ?
C4D C3D C13D C14D 56.7(7) . . . . ?
C2D C3D C13D C14D -123.9(6) . . . . ?
C4D C3D C13D C18D -123.0(6) . . . . ?
C2D C3D C13D C18D 56.4(7) . . . . ?
C4B C3B C13B C14B 47.6(8) . . . . ?
C2B C3B C13B C14B -130.9(6) . . . . ?
C4B C3B C13B C18B -135.0(6) . . . . ?
C2B C3B C13B C18B 46.5(8) . . . . ?
C15A C14A C13A C18A 0.8(10) . . . . ?
C15A C14A C13A C3A 178.3(6) . . . . ?
C4A C3A C13A C18A -132.9(6) . . . . ?
C2A C3A C13A C18A 48.5(8) . . . . ?
C4A C3A C13A C14A 49.7(8) . . . . ?
C2A C3A C13A C14A -128.9(6) . . . . ?
C8F C7F C12F C11F 0.8(9) . . . . ?
C1F C7F C12F C11F -179.1(6) . . . . ?
C8E C7E C12E C11E -3.6(8) . . . . ?
C1E C7E C12E C11E 178.6(5) . . . . ?
C10E C11E C12E C7E 0.1(8) . . . . ?
C10D C11D C12D C7D 0.8(11) . . . . ?
C8D C7D C12D C11D -0.2(9) . . . . ?
C1D C7D C12D C11D 178.0(6) . . . . ?
C10B C11B C12B C7B -0.7(11) . . . . ?
C8B C7B C12B C11B -1.7(9) . . . . ?
C1B C7B C12B C11B 178.7(6) . . . . ?
C10A C11A C12A C7A 0.7(13) . . . . ?
C8A C7A C12A C11A -2.9(11) . . . . ?
C1A C7A C12A C11A 179.2(7) . . . . ?
C7F C12F C11F C10F 0.6(11) . . . . ?
C9F C10F C11F C12F -2.1(11) . . . . ?
C13A C14A C15A C16A 1.1(11) . . . . ?
C18F C13F C14F C15F -0.4(9) . . . . ?
C3F C13F C14F C15F -179.3(6) . . . . ?
C18E C13E C14E C15E -1.4(9) . . . . ?
C3E C13E C14E C15E -177.9(5) . . . . ?
C18D C13D C14D C15D -0.6(9) . . . . ?
C3D C13D C14D C15D 179.7(5) . . . . ?
C18B C13B C14B C15B 0.2(9) . . . . ?
C3B C13B C14B C15B 177.6(6) . . . . ?
C14A C15A C16A C17A -1.7(11) . . . . ?
C14A C15A C16A Br2A -175.2(8) . . . . ?
C14A C15A C16A Br1A 176.4(6) . . . . ?
C13F C14F C15F C16F 0.3(10) . . . . ?
C13E C14E C15E C16E -0.3(10) . . . . ?
C13D C14D C15D C16D -0.1(10) . . . . ?
C13B C14B C15B C16B 0.4(10) . . . . ?
C14F C15F C16F C17F 0.2(10) . . . . ?
C14F C15F C16F Br2F 179.3(6) . . . . ?
C14F C15F C16F Br1F -179.3(5) . . . . ?
C14E C15E C16E C17E 1.5(11) . . . . ?
C14E C15E C16E Br2E 175.6(7) . . . . ?
C14E C15E C16E Br1E -177.5(5) . . . . ?
C14D C15D C16D C17D 1.0(9) . . . . ?
C14D C15D C16D Br1D 179.6(4) . . . . ?
C14B C15B C16B C17B -1.5(10) . . . . ?
C14B C15B C16B Br1B 178.9(5) . . . . ?
C15F C16F C17F C18F -0.6(11) . . . . ?
Br2F C16F C17F C18F -179.7(6) . . . . ?
Br1F C16F C17F C18F 178.8(5) . . . . ?
C15E C16E C17E C18E -0.9(11) . . . . ?
Br2E C16E C17E C18E -173.6(9) . . . . ?
Br1E C16E C17E C18E 178.1(6) . . . . ?
C15D C16D C17D C18D -1.1(10) . . . . ?
Br1D C16D C17D C18D -179.7(5) . . . . ?
C15B C16B C17B C18B 1.9(11) . . . . ?
Br1B C16B C17B C18B -178.5(5) . . . . ?
C14A C13A C18A C17A -2.3(10) . . . . ?
C3A C13A C18A C17A -179.7(6) . . . . ?
C16B C17B C18B C13B -1.3(11) . . . . ?
C14B C13B C18B C17B 0.2(10) . . . . ?
C3B C13B C18B C17B -177.2(6) . . . . ?
C16E C17E C18E C13E -0.8(11) . . . . ?
C14E C13E C18E C17E 1.9(9) . . . . ?
C3E C13E C18E C17E 178.4(6) . . . . ?
C14D C13D C18D C17D 0.5(9) . . . . ?
C3D C13D C18D C17D -179.8(5) . . . . ?
C16D C17D C18D C13D 0.3(10) . . . . ?
C14F C13F C18F C17F 0.0(9) . . . . ?
C3F C13F C18F C17F 178.9(6) . . . . ?
C16F C17F C18F C13F 0.5(11) . . . . ?
C15A C16A C17A C18A 0.3(11) . . . . ?
Br2A C16A C17A C18A 172.3(9) . . . . ?
Br1A C16A C17A C18A -178.0(6) . . . . ?
C13A C18A C17A C16A 1.7(11) . . . . ?
